data_7246538
loop_
_publ_author_name
'Straker, Hannah E.'
'McMillan, Lynn'
'Mardiana, Lina'
'Hebberd, Glen R.'
'Watson, Elle'
'Waddell, Paul G.'
'Probert, Michael R.'
'Hall, Michael J.'

_publ_section_title
;
 Polymorph prediction through observed structural isomorphism leading to a
 new crystalline form of cannabidiol
;
_journal_issue 16
_journal_name_full CrystEngComm
_journal_page_first 2479
_journal_page_last 2484
_journal_paper_doi 10.1039/D3CE00041A
_journal_volume 25
_journal_year 2023
_chemical_absolute_configuration ad
_chemical_formula_moiety 'C22 H32 O2'
_chemical_formula_sum 'C22 H32 O2'
_chemical_formula_weight 328.47
_space_group_crystal_system orthorhombic
_space_group_IT_number 19
_space_group_name_Hall 'P 2ac 2ab'
_space_group_name_H-M_alt 'P 21 21 21'
_atom_sites_solution_hydrogens mixed
_atom_sites_solution_primary dual
_audit_creation_date 2020-05-16
_audit_creation_method
;
Olex2 1.2
(compiled May 29 2018 13:30:08 for OlexSys, GUI svn.r5506)
;
_audit_update_record
;
2023-01-04 deposited with the CCDC.	2023-03-29 downloaded from the CCDC.
;
_cell_angle_alpha 90
_cell_angle_beta 90
_cell_angle_gamma 90
_cell_formula_units_Z 4
_cell_length_a 11.1727(13)
_cell_length_b 12.5417(14)
_cell_length_c 13.6848(16)
_cell_measurement_reflns_used 9927
_cell_measurement_temperature 150.0
_cell_measurement_theta_max 66.94
_cell_measurement_theta_min 4.78
_cell_volume 1917.6(4)
_computing_cell_refinement 'APEX3 v2017.3-0 (Bruker AXS Inc., 2017)'
_computing_data_collection 'Bruker Instrument Service v6.2.6'
_computing_data_reduction 'SAINT V8.38A (Bruker AXS Inc., 2017)'
_computing_molecular_graphics 'Olex2 (Dolomanov et al., 2009)'
_computing_publication_material 'Olex2 (Dolomanov et al., 2009)'
_computing_structure_refinement 'XL (Sheldrick, 2008)'
_computing_structure_solution 'XT (Sheldrick, 2015)'
_diffrn_ambient_temperature 150.0
_diffrn_detector 'Bruker Photon II area detector'
_diffrn_detector_area_resol_mean 7.3910
_diffrn_detector_type 'Hybrid area detector'
_diffrn_measured_fraction_theta_full 0.996
_diffrn_measured_fraction_theta_max 0.996
_diffrn_measurement_device 'three-circle diffractometer'
_diffrn_measurement_device_type 'Bruker D8 Venture'
_diffrn_measurement_method '\f and \w scans'
_diffrn_orient_matrix_type 'Bruker AXS Inc. convention APEX3'
_diffrn_radiation_collimation 'focussed source'
_diffrn_radiation_monochromator mirror
_diffrn_radiation_probe x-ray
_diffrn_radiation_type CuK\a
_diffrn_radiation_wavelength 1.54178
_diffrn_reflns_av_R_equivalents 0.0406
_diffrn_reflns_av_unetI/netI 0.0332
_diffrn_reflns_Laue_measured_fraction_full 0.996
_diffrn_reflns_Laue_measured_fraction_max 0.996
_diffrn_reflns_limit_h_max 13
_diffrn_reflns_limit_h_min -13
_diffrn_reflns_limit_k_max 14
_diffrn_reflns_limit_k_min -14
_diffrn_reflns_limit_l_max 16
_diffrn_reflns_limit_l_min -16
_diffrn_reflns_number 14661
_diffrn_reflns_point_group_measured_fraction_full 0.993
_diffrn_reflns_point_group_measured_fraction_max 0.993
_diffrn_reflns_theta_full 66.984
_diffrn_reflns_theta_max 66.984
_diffrn_reflns_theta_min 4.783
_diffrn_source 'microfocus sealed X-ray tube'
_diffrn_source_type
;
'Incoatec microfocus 3.0 (cu) X-ray Source'
;
_diffrn_standards_number 0
_exptl_absorpt_coefficient_mu 0.544
_exptl_absorpt_correction_T_max 1.0000
_exptl_absorpt_correction_T_min 0.7504
_exptl_absorpt_correction_type numerical
_exptl_absorpt_process_details
;
SADABS-2016/2 (Bruker,2016) was used for absorption correction.
wR2(int) was 0.1223 before and 0.0753 after correction.
The Ratio of minimum to maximum transmission is 0.7504.
The \l/2 correction factor is Not present.
;
_exptl_crystal_colour 'clear yellowish colourless'
_exptl_crystal_colour_lustre clear
_exptl_crystal_colour_modifier yellowish
_exptl_crystal_colour_primary colourless
_exptl_crystal_density_diffrn 1.138
_exptl_crystal_description block
_exptl_crystal_F_000 720
_exptl_crystal_recrystallization_method 'Crystallised in freezer'
_exptl_crystal_size_max 0.412
_exptl_crystal_size_mid 0.256
_exptl_crystal_size_min 0.23
_refine_diff_density_max 0.117
_refine_diff_density_min -0.156
_refine_diff_density_rms 0.033
_refine_ls_abs_structure_details
;
 Flack x determined using 1417 quotients [(I+)-(I-)]/[(I+)+(I-)]
 (Parsons, Flack and Wagner, Acta Cryst. B69 (2013) 249-259).
;
_refine_ls_abs_structure_Flack -0.03(6)
_refine_ls_extinction_method none
_refine_ls_goodness_of_fit_ref 1.088
_refine_ls_hydrogen_treatment mixed
_refine_ls_matrix_type full
_refine_ls_number_parameters 228
_refine_ls_number_reflns 3394
_refine_ls_number_restraints 0
_refine_ls_restrained_S_all 1.088
_refine_ls_R_factor_all 0.0297
_refine_ls_R_factor_gt 0.0293
_refine_ls_shift/su_max 0.000
_refine_ls_shift/su_mean 0.000
_refine_ls_structure_factor_coef Fsqd
_refine_ls_weighting_details 'w=1/[\s^2^(Fo^2^)+(0.0391P)^2^+0.2146P] where P=(Fo^2^+2Fc^2^)/3'
_refine_ls_weighting_scheme calc
_refine_ls_wR_factor_gt 0.0772
_refine_ls_wR_factor_ref 0.0776
_reflns_Friedel_coverage 0.740
_reflns_Friedel_fraction_full 0.988
_reflns_Friedel_fraction_max 0.988
_reflns_number_gt 3348
_reflns_number_total 3394
_reflns_threshold_expression 'I > 2\s(I)'
_cod_data_source_file d3ce00041a2.cif
_cod_data_source_block cbd_6_face_abs
_cod_depositor_comments 'Adding full bibliography for 7246535--7246539.cif.'
_cod_database_code 7246538
_shelx_shelxl_version_number 2018/3
_shelx_space_group_comment
;
The symmetry employed for this shelxl refinement is uniquely defined
by the following loop, which should always be used as a source of
symmetry information in preference to the above space-group names.
They are only intended as comments.
;
_olex2_refinement_description
;
1. Fixed Uiso
 At 1.2 times of:
  All C(H) groups, All C(H,H) groups
 At 1.5 times of:
  All C(H,H,H) groups
2.a Ternary CH refined with riding coordinates:
 C6(H6), C5(H5)
2.b Secondary CH2 refined with riding coordinates:
 C17(H17A,H17B), C19(H19A,H19B), C4(H4A,H4B), C18(H18A,H18B), C20(H20A,H20B),
 C3(H3A,H3B), C21(H21A,H21B)
2.c Aromatic/amide H refined with riding coordinates:
 C15(H15), C13(H13), C7(H7)
2.d X=CH2 refined with riding coordinates:
 C10(H10A,H10B)
2.e Idealised Me refined as rotating group:
 C9(H9A,H9B,H9C), C1(H1A,H1B,H1C), C22(H22A,H22B,H22C)
;
_olex2_exptl_crystal_mounting_method 'Standard Kapton mount with Fomblin 1800 oil'
_olex2_submission_special_instructions 'No special instructions were received'

loop_
_space_group_symop_operation_xyz
'x, y, z'
'-x+1/2, -y, z+1/2'
'-x, y+1/2, -z+1/2'
'x+1/2, -y+1/2, -z'

loop_
_atom_site_label
_atom_site_type_symbol
_atom_site_fract_x
_atom_site_fract_y
_atom_site_fract_z
_atom_site_U_iso_or_equiv
_atom_site_adp_type
_atom_site_occupancy
_atom_site_site_symmetry_order
_atom_site_calc_flag
_atom_site_refinement_flags_posn
_atom_site_refinement_flags_adp
_atom_site_refinement_flags_occupancy
_atom_site_disorder_assembly
_atom_site_disorder_group
O1 O 0.28404(11) 0.54531(9) 0.45513(8) 0.0278(3) Uani 1 1 d . . . . .
O2 O 0.29721(11) 0.59417(9) 0.80295(8) 0.0277(3) Uani 1 1 d . . . . .
C14 C 0.06778(14) 0.47820(12) 0.64775(12) 0.0241(3) Uani 1 1 d . . . . .
C15 C 0.13084(14) 0.51372(12) 0.72876(12) 0.0239(3) Uani 1 1 d . . . . .
H15 H 0.097686 0.505717 0.792259 0.029 Uiso 1 1 calc R . . . .
C12 C 0.23229(14) 0.53548(11) 0.54560(11) 0.0223(3) Uani 1 1 d . . . . .
C11 C 0.29587(14) 0.57585(12) 0.62586(11) 0.0215(3) Uani 1 1 d . . . . .
C13 C 0.12040(14) 0.48782(12) 0.55608(12) 0.0235(3) Uani 1 1 d . . . . .
H13 H 0.079654 0.461635 0.500070 0.028 Uiso 1 1 calc R . . . .
C16 C 0.24219(14) 0.56091(12) 0.71722(11) 0.0224(3) Uani 1 1 d . . . . .
C7 C 0.50765(14) 0.59290(13) 0.68464(11) 0.0254(3) Uani 1 1 d . . . . .
H7 H 0.512289 0.517909 0.693671 0.031 Uiso 1 1 calc R . . . .
C6 C 0.41479(14) 0.63352(12) 0.61314(11) 0.0232(3) Uani 1 1 d . . . . .
H6 H 0.444544 0.617446 0.545814 0.028 Uiso 1 1 calc R . . . .
C5 C 0.39999(15) 0.75662(13) 0.62109(12) 0.0251(3) Uani 1 1 d . . . . .
H5 H 0.354359 0.771860 0.682388 0.030 Uiso 1 1 calc R . . . .
C17 C -0.05471(14) 0.42861(14) 0.65983(13) 0.0284(4) Uani 1 1 d . . . . .
H17A H -0.093657 0.423338 0.595034 0.034 Uiso 1 1 calc R . . . .
H17B H -0.104572 0.475568 0.701355 0.034 Uiso 1 1 calc R . . . .
C2 C 0.58358(15) 0.65289(14) 0.73614(12) 0.0293(4) Uani 1 1 d . . . . .
C8 C 0.33015(15) 0.80383(12) 0.53668(13) 0.0298(4) Uani 1 1 d . . . . .
C19 C 0.02082(15) 0.23650(14) 0.64644(14) 0.0317(4) Uani 1 1 d . . . . .
H19A H 0.033365 0.171700 0.686466 0.038 Uiso 1 1 calc R . . . .
H19B H 0.100490 0.266540 0.630819 0.038 Uiso 1 1 calc R . . . .
C4 C 0.52401(15) 0.80871(14) 0.63123(13) 0.0305(4) Uani 1 1 d . . . . .
H4A H 0.573320 0.790286 0.573544 0.037 Uiso 1 1 calc R . . . .
H4B H 0.514757 0.887198 0.632855 0.037 Uiso 1 1 calc R . . . .
C9 C 0.38188(19) 0.79310(15) 0.43549(13) 0.0392(4) Uani 1 1 d . . . . .
H9A H 0.464028 0.820479 0.435066 0.059 Uiso 1 1 calc GR . . . .
H9B H 0.333117 0.834029 0.389261 0.059 Uiso 1 1 calc GR . . . .
H9C H 0.382124 0.717817 0.416308 0.059 Uiso 1 1 calc GR . . . .
C18 C -0.04905(15) 0.31741(14) 0.70610(13) 0.0325(4) Uani 1 1 d . . . . .
H18A H -0.011831 0.323441 0.771522 0.039 Uiso 1 1 calc R . . . .
H18B H -0.131679 0.290722 0.715250 0.039 Uiso 1 1 calc R . . . .
C20 C -0.04123(15) 0.20517(14) 0.55172(14) 0.0333(4) Uani 1 1 d . . . . .
H20A H -0.049518 0.269535 0.510384 0.040 Uiso 1 1 calc R . . . .
H20B H -0.122831 0.179590 0.567373 0.040 Uiso 1 1 calc R . . . .
C3 C 0.58787(15) 0.77214(14) 0.72346(13) 0.0336(4) Uani 1 1 d . . . . .
H3A H 0.672461 0.795440 0.720745 0.040 Uiso 1 1 calc R . . . .
H3B H 0.550221 0.806538 0.780858 0.040 Uiso 1 1 calc R . . . .
C21 C 0.02296(17) 0.11936(14) 0.49300(16) 0.0396(4) Uani 1 1 d . . . . .
H21A H 0.040617 0.058395 0.536632 0.048 Uiso 1 1 calc R . . . .
H21B H -0.031422 0.093538 0.441010 0.048 Uiso 1 1 calc R . . . .
C10 C 0.22785(18) 0.85499(15) 0.55147(16) 0.0426(5) Uani 1 1 d . . . . .
H10A H 0.186115 0.885489 0.497832 0.051 Uiso 1 1 calc R . . . .
H10B H 0.196311 0.861127 0.615686 0.051 Uiso 1 1 calc R . . . .
C1 C 0.66871(17) 0.60510(17) 0.80832(14) 0.0403(5) Uani 1 1 d . . . . .
H1A H 0.655167 0.528020 0.812263 0.061 Uiso 1 1 calc GR . . . .
H1B H 0.655560 0.637258 0.872701 0.061 Uiso 1 1 calc GR . . . .
H1C H 0.751135 0.618736 0.787269 0.061 Uiso 1 1 calc GR . . . .
C22 C 0.13891(17) 0.15657(18) 0.44625(16) 0.0469(5) Uani 1 1 d . . . . .
H22A H 0.171913 0.099183 0.405800 0.070 Uiso 1 1 calc GR . . . .
H22B H 0.196519 0.175375 0.497429 0.070 Uiso 1 1 calc GR . . . .
H22C H 0.123137 0.219157 0.405363 0.070 Uiso 1 1 calc GR . . . .
H1 H 0.247(2) 0.5067(18) 0.4156(16) 0.036(5) Uiso 1 1 d . . . . .
H2 H 0.369(2) 0.6098(19) 0.7928(18) 0.047(7) Uiso 1 1 d . . . . .

loop_
_atom_site_aniso_label
_atom_site_aniso_U_11
_atom_site_aniso_U_22
_atom_site_aniso_U_33
_atom_site_aniso_U_23
_atom_site_aniso_U_13
_atom_site_aniso_U_12
O1 0.0309(6) 0.0373(6) 0.0150(5) -0.0028(5) 0.0007(5) -0.0077(5)
O2 0.0298(6) 0.0379(6) 0.0155(5) -0.0016(5) -0.0012(5) -0.0089(5)
C14 0.0235(7) 0.0231(7) 0.0255(8) -0.0001(6) 0.0001(7) 0.0010(6)
C15 0.0262(8) 0.0273(7) 0.0183(7) 0.0006(6) 0.0018(6) -0.0001(6)
C12 0.0270(8) 0.0234(7) 0.0166(7) 0.0009(6) -0.0002(6) 0.0014(6)
C11 0.0238(7) 0.0221(7) 0.0187(7) 0.0004(6) -0.0010(6) -0.0003(6)
C13 0.0251(7) 0.0257(7) 0.0198(7) -0.0020(6) -0.0040(6) -0.0001(6)
C16 0.0269(7) 0.0234(7) 0.0170(7) -0.0007(6) -0.0025(6) -0.0003(6)
C7 0.0245(7) 0.0297(8) 0.0220(8) 0.0002(6) 0.0014(6) -0.0005(6)
C6 0.0254(8) 0.0273(8) 0.0169(7) -0.0006(6) 0.0012(6) -0.0025(6)
C5 0.0272(8) 0.0269(8) 0.0212(8) -0.0007(6) 0.0028(6) -0.0027(6)
C17 0.0212(7) 0.0341(8) 0.0300(8) -0.0034(7) 0.0017(7) -0.0016(7)
C2 0.0245(8) 0.0414(9) 0.0220(8) -0.0026(7) 0.0017(7) -0.0026(7)
C8 0.0380(9) 0.0243(7) 0.0269(8) 0.0017(7) -0.0036(7) -0.0069(7)
C19 0.0278(8) 0.0294(8) 0.0377(10) 0.0085(7) -0.0050(8) -0.0028(7)
C4 0.0304(8) 0.0312(8) 0.0299(9) -0.0022(7) 0.0033(7) -0.0081(7)
C9 0.0561(11) 0.0368(9) 0.0247(9) 0.0054(7) -0.0031(8) -0.0068(9)
C18 0.0309(8) 0.0408(9) 0.0258(8) 0.0037(7) 0.0015(7) -0.0104(7)
C20 0.0269(8) 0.0324(8) 0.0407(10) -0.0023(8) -0.0006(7) -0.0020(7)
C3 0.0293(8) 0.0399(9) 0.0315(9) -0.0083(8) -0.0010(7) -0.0083(7)
C21 0.0380(9) 0.0337(9) 0.0471(11) -0.0010(8) 0.0098(9) -0.0013(7)
C10 0.0424(10) 0.0437(10) 0.0418(11) 0.0044(9) -0.0071(9) 0.0046(9)
C1 0.0305(9) 0.0571(12) 0.0334(10) -0.0005(9) -0.0078(8) -0.0027(8)
C22 0.0340(9) 0.0648(13) 0.0419(11) 0.0008(10) 0.0060(9) -0.0043(9)

loop_
_atom_type_symbol
_atom_type_description
_atom_type_scat_dispersion_real
_atom_type_scat_dispersion_imag
_atom_type_scat_source
C C 0.0181 0.0091 'International Tables Vol C Tables 4.2.6.8 and 6.1.1.4'
H H 0.0000 0.0000 'International Tables Vol C Tables 4.2.6.8 and 6.1.1.4'
O O 0.0492 0.0322 'International Tables Vol C Tables 4.2.6.8 and 6.1.1.4'

loop_
_geom_angle_atom_site_label_1
_geom_angle_atom_site_label_2
_geom_angle_atom_site_label_3
_geom_angle
_geom_angle_site_symmetry_1
_geom_angle_site_symmetry_3
_geom_angle_publ_flag
C12 O1 H1 108.9(15) . . ?
C16 O2 H2 110.7(17) . . ?
C15 C14 C13 118.58(14) . . y
C15 C14 C17 120.29(15) . . y
C13 C14 C17 121.12(14) . . y
C14 C15 H15 119.9 . . ?
C16 C15 C14 120.12(14) . . y
C16 C15 H15 119.9 . . ?
O1 C12 C11 117.44(13) . . y
O1 C12 C13 120.64(14) . . y
C13 C12 C11 121.92(14) . . y
C12 C11 C6 121.58(13) . . y
C16 C11 C12 115.74(14) . . y
C16 C11 C6 122.67(13) . . y
C14 C13 C12 120.62(15) . . y
C14 C13 H13 119.7 . . ?
C12 C13 H13 119.7 . . ?
O2 C16 C11 121.66(13) . . y
C15 C16 O2 115.42(13) . . y
C15 C16 C11 122.92(14) . . y
C6 C7 H7 117.0 . . ?
C2 C7 H7 117.0 . . ?
C2 C7 C6 125.93(15) . . y
C11 C6 H6 107.4 . . ?
C11 C6 C5 111.74(13) . . y
C7 C6 C11 111.35(13) . . y
C7 C6 H6 107.4 . . ?
C7 C6 C5 111.18(13) . . y
C5 C6 H6 107.4 . . ?
C6 C5 H5 107.6 . . ?
C8 C5 C6 112.90(13) . . y
C8 C5 H5 107.6 . . ?
C8 C5 C4 111.52(13) . . y
C4 C5 C6 109.38(14) . . y
C4 C5 H5 107.6 . . ?
C14 C17 H17A 109.1 . . ?
C14 C17 H17B 109.1 . . ?
C14 C17 C18 112.45(13) . . y
H17A C17 H17B 107.8 . . ?
C18 C17 H17A 109.1 . . ?
C18 C17 H17B 109.1 . . ?
C7 C2 C3 121.25(16) . . y
C7 C2 C1 121.78(17) . . y
C1 C2 C3 116.97(15) . . y
C9 C8 C5 117.94(15) . . y
C10 C8 C5 121.12(17) . . y
C10 C8 C9 120.93(17) . . y
H19A C19 H19B 107.7 . . ?
C18 C19 H19A 108.9 . . ?
C18 C19 H19B 108.9 . . ?
C18 C19 C20 113.36(14) . . y
C20 C19 H19A 108.9 . . ?
C20 C19 H19B 108.9 . . ?
C5 C4 H4A 109.3 . . ?
C5 C4 H4B 109.3 . . ?
H4A C4 H4B 107.9 . . ?
C3 C4 C5 111.68(14) . . y
C3 C4 H4A 109.3 . . ?
C3 C4 H4B 109.3 . . ?
C8 C9 H9A 109.5 . . ?
C8 C9 H9B 109.5 . . ?
C8 C9 H9C 109.5 . . ?
H9A C9 H9B 109.5 . . ?
H9A C9 H9C 109.5 . . ?
H9B C9 H9C 109.5 . . ?
C17 C18 H18A 108.7 . . ?
C17 C18 H18B 108.7 . . ?
C19 C18 C17 114.03(14) . . y
C19 C18 H18A 108.7 . . ?
C19 C18 H18B 108.7 . . ?
H18A C18 H18B 107.6 . . ?
C19 C20 H20A 108.6 . . ?
C19 C20 H20B 108.6 . . ?
C19 C20 C21 114.68(15) . . y
H20A C20 H20B 107.6 . . ?
C21 C20 H20A 108.6 . . ?
C21 C20 H20B 108.6 . . ?
C2 C3 C4 112.35(14) . . y
C2 C3 H3A 109.1 . . ?
C2 C3 H3B 109.1 . . ?
C4 C3 H3A 109.1 . . ?
C4 C3 H3B 109.1 . . ?
H3A C3 H3B 107.9 . . ?
C20 C21 H21A 108.7 . . ?
C20 C21 H21B 108.7 . . ?
H21A C21 H21B 107.6 . . ?
C22 C21 C20 114.01(16) . . y
C22 C21 H21A 108.7 . . ?
C22 C21 H21B 108.7 . . ?
C8 C10 H10A 120.0 . . ?
C8 C10 H10B 120.0 . . ?
H10A C10 H10B 120.0 . . ?
C2 C1 H1A 109.5 . . ?
C2 C1 H1B 109.5 . . ?
C2 C1 H1C 109.5 . . ?
H1A C1 H1B 109.5 . . ?
H1A C1 H1C 109.5 . . ?
H1B C1 H1C 109.5 . . ?
C21 C22 H22A 109.5 . . ?
C21 C22 H22B 109.5 . . ?
C21 C22 H22C 109.5 . . ?
H22A C22 H22B 109.5 . . ?
H22A C22 H22C 109.5 . . ?
H22B C22 H22C 109.5 . . ?

loop_
_geom_bond_atom_site_label_1
_geom_bond_atom_site_label_2
_geom_bond_distance
_geom_bond_site_symmetry_2
_geom_bond_publ_flag
O1 C12 1.3719(19) . y
O1 H1 0.84(2) . ?
O2 C16 1.3887(18) . y
O2 H2 0.84(3) . ?
C14 C15 1.387(2) . y
C14 C13 1.391(2) . y
C14 C17 1.512(2) . y
C15 H15 0.9500 . ?
C15 C16 1.387(2) . y
C12 C11 1.403(2) . y
C12 C13 1.393(2) . y
C11 C16 1.399(2) . y
C11 C6 1.523(2) . y
C13 H13 0.9500 . ?
C7 H7 0.9500 . ?
C7 C6 1.514(2) . y
C7 C2 1.335(2) . y
C6 H6 1.0000 . ?
C6 C5 1.557(2) . y
C5 H5 1.0000 . ?
C5 C8 1.514(2) . y
C5 C4 1.538(2) . y
C17 H17A 0.9900 . ?
C17 H17B 0.9900 . ?
C17 C18 1.533(2) . y
C2 C3 1.506(3) . y
C2 C1 1.496(3) . y
C8 C9 1.507(2) . y
C8 C10 1.326(3) . y
C19 H19A 0.9900 . ?
C19 H19B 0.9900 . ?
C19 C18 1.518(3) . y
C19 C20 1.522(3) . y
C4 H4A 0.9900 . ?
C4 H4B 0.9900 . ?
C4 C3 1.521(2) . y
C9 H9A 0.9800 . ?
C9 H9B 0.9800 . ?
C9 H9C 0.9800 . ?
C18 H18A 0.9900 . ?
C18 H18B 0.9900 . ?
C20 H20A 0.9900 . ?
C20 H20B 0.9900 . ?
C20 C21 1.523(3) . y
C3 H3A 0.9900 . ?
C3 H3B 0.9900 . ?
C21 H21A 0.9900 . ?
C21 H21B 0.9900 . ?
C21 C22 1.518(3) . y
C10 H10A 0.9500 . ?
C10 H10B 0.9500 . ?
C1 H1A 0.9800 . ?
C1 H1B 0.9800 . ?
C1 H1C 0.9800 . ?
C22 H22A 0.9800 . ?
C22 H22B 0.9800 . ?
C22 H22C 0.9800 . ?
